data_7217264
loop_
_publ_author_name
'Galkina, Irina'
'Tufatullin, Artem'
'Krivolapov, Dmitry'
'Bakhtiyarova, Yuliya'
'Chubukaeva, Dinara'
'Stakheev, Vitaly'
'Galkin, Vladimir'
'Cherkasov, Rafael'
'B\"uchner, Bernd'
'Kataeva, Olga'

_publ_section_title
;
 Crystal structure of phosphonium carboxylate complexes. The role of the
 metal coordination geometry, ligand conformation and hydrogen bonding
;
_journal_issue 38
_journal_name_full CrystEngComm
_journal_page_first 9010
_journal_paper_doi 10.1039/C4CE01361A
_journal_volume 16
_journal_year 2014
_chemical_formula_moiety 'C32 H32 Cl2 Hg O4 P2, 2(C2 H6 O)'
_chemical_formula_sum 'C36 H44 Cl2 Hg O6 P2'
_chemical_formula_weight 906.14
_chemical_name_systematic
; 
 ? 
;
_space_group_IT_number 15
_symmetry_cell_setting monoclinic
_symmetry_space_group_name_Hall '-C 2yc'
_symmetry_space_group_name_H-M 'C 1 2/c 1'
_atom_sites_solution_hydrogens geom
_atom_sites_solution_primary direct
_atom_sites_solution_secondary difmap
_audit_creation_method SHELXL-97
_cell_angle_alpha 90.000
_cell_angle_beta 90.006(5)
_cell_angle_gamma 90.000
_cell_formula_units_Z 4
_cell_length_a 13.439(4)
_cell_length_b 12.495(4)
_cell_length_c 21.984(5)
_cell_measurement_reflns_used 3991
_cell_measurement_temperature 150(2)
_cell_measurement_theta_max 23.97
_cell_measurement_theta_min 2.23
_cell_volume 3691.6(18)
_computing_cell_refinement 'APEX2  v2, 1-4  (Bruker AXS, 2005-2007)'
_computing_data_collection 'APEX2  v2, 1-4  (Bruker AXS, 2005-2007)'
_computing_data_reduction 'SAINT NT v6.0 (Bruker AXS, 2003)'
_computing_molecular_graphics 'ORTEP-3 for Windows (Farrugia, 1997), SCHAKAL (Keller, 1997)'
_computing_publication_material 'SHELXL97 (Sheldrick, 1997), WinGX (Farrugia 1999), enCIFer (Allen et al. 2004)'
_computing_structure_refinement 'SHELXL-97 (Sheldrick, 1997), WinGX (Farrugia 1999), PLATON (Spek 2005)'
_computing_structure_solution 'SHELXS-97 (Sheldrick, 2008), SIR2004 (Burla et al., 2005)'
_diffrn_ambient_temperature 150(2)
_diffrn_measured_fraction_theta_full 0.998
_diffrn_measured_fraction_theta_max 0.998
_diffrn_measurement_device 'Bruker Kappa Apex II CCD'
_diffrn_measurement_device_type 'CCD area detector'
_diffrn_measurement_method 'phi and omega scans'
_diffrn_radiation_monochromator graphite
_diffrn_radiation_source 'fine-focus sealed tube'
_diffrn_radiation_type MoK\a
_diffrn_radiation_wavelength 0.71073
_diffrn_reflns_av_R_equivalents 0.0623
_diffrn_reflns_av_sigmaI/netI 0.0517
_diffrn_reflns_limit_h_max 17
_diffrn_reflns_limit_h_min -17
_diffrn_reflns_limit_k_max 16
_diffrn_reflns_limit_k_min -16
_diffrn_reflns_limit_l_max 29
_diffrn_reflns_limit_l_min -29
_diffrn_reflns_number 19787
_diffrn_reflns_theta_full 27.99
_diffrn_reflns_theta_max 27.99
_diffrn_reflns_theta_min 1.85
_exptl_absorpt_coefficient_mu 4.444
_exptl_absorpt_correction_T_max 0.8782
_exptl_absorpt_correction_T_min 0.4555
_exptl_absorpt_correction_type multi-scan
_exptl_absorpt_process_details 'SADABS version 2.10 (Sheldrick,Bruker AXS Inc.'
_exptl_crystal_colour colorless
_exptl_crystal_density_diffrn 1.630
_exptl_crystal_density_method 'not measured'
_exptl_crystal_description block
_exptl_crystal_F_000 1808
_exptl_crystal_size_max 0.21
_exptl_crystal_size_mid 0.15
_exptl_crystal_size_min 0.03
_refine_diff_density_max 1.367
_refine_diff_density_min -1.387
_refine_diff_density_rms 0.129
_refine_ls_extinction_method none
_refine_ls_goodness_of_fit_ref 1.132
_refine_ls_hydrogen_treatment mixed
_refine_ls_matrix_type full
_refine_ls_number_parameters 253
_refine_ls_number_reflns 4449
_refine_ls_number_restraints 39
_refine_ls_restrained_S_all 1.130
_refine_ls_R_factor_all 0.0495
_refine_ls_R_factor_gt 0.0413
_refine_ls_shift/su_max 0.001
_refine_ls_shift/su_mean 0.000
_refine_ls_structure_factor_coef Fsqd
_refine_ls_weighting_details 'calc w=1/[\s^2^(Fo^2^)+(0.0245P)^2^+11.8839P] where P=(Fo^2^+2Fc^2^)/3'
_refine_ls_weighting_scheme calc
_refine_ls_wR_factor_gt 0.0798
_refine_ls_wR_factor_ref 0.0825
_reflns_number_gt 3962
_reflns_number_total 4449
_reflns_threshold_expression >2sigma(I)
_cod_data_source_file c4ce01361a2.cif
_cod_data_source_block shelxl
_cod_depositor_comments 'Adding full bibliography for 7217262--7217274.cif.'
_cod_original_sg_symbol_H-M C2/c
_cod_database_code 7217264

loop_
_symmetry_equiv_pos_as_xyz
'x, y, z'
'-x, y, -z+1/2'
'x+1/2, y+1/2, z'
'-x+1/2, y+1/2, -z+1/2'
'-x, -y, -z'
'x, -y, z-1/2'
'-x+1/2, -y+1/2, -z'
'x+1/2, -y+1/2, z-1/2'

loop_
_atom_site_label
_atom_site_type_symbol
_atom_site_fract_x
_atom_site_fract_y
_atom_site_fract_z
_atom_site_U_iso_or_equiv
_atom_site_adp_type
_atom_site_occupancy
_atom_site_symmetry_multiplicity
_atom_site_calc_flag
_atom_site_refinement_flags
_atom_site_disorder_assembly
_atom_site_disorder_group
Hg1 Hg 1.0000 0.510031(17) 0.2500 0.02567(8) Uani 1 2 d S . .
Cl1 Cl 0.95158(9) 0.55595(9) 0.35088(6) 0.0339(3) Uani 1 1 d . . .
O1 O 0.8957(2) 0.3625(2) 0.22852(15) 0.0279(7) Uani 1 1 d . . .
O2 O 0.7897(3) 0.4868(3) 0.19654(19) 0.0448(9) Uani 1 1 d . . .
C1 C 0.8158(4) 0.3922(3) 0.2040(2) 0.0299(11) Uani 1 1 d . . .
C2 C 0.7498(4) 0.3010(4) 0.1823(3) 0.0418(14) Uani 1 1 d . . .
H2A H 0.7470 0.3030 0.1373 0.050 Uiso 1 1 calc R . .
H2B H 0.6815 0.3136 0.1976 0.050 Uiso 1 1 calc R . .
C3 C 0.7824(4) 0.1896(4) 0.2019(3) 0.0360(12) Uani 1 1 d . A .
H3A H 0.7285 0.1390 0.1910 0.043 Uiso 1 1 calc R . .
H3B H 0.7880 0.1894 0.2468 0.043 Uiso 1 1 calc R . .
P4 P 0.89818(9) 0.13700(9) 0.17098(6) 0.0245(3) Uani 1 1 d D . .
C4 C 1.0089(3) 0.1645(3) 0.21523(19) 0.0222(9) Uani 1 1 d . . .
H4A H 1.0600 0.1101 0.2054 0.027 Uiso 1 1 calc R . .
H4B H 1.0356 0.2352 0.2031 0.027 Uiso 1 1 calc R . .
C5A C 0.9247(5) 0.1813(4) 0.0942(2) 0.0313(19) Uani 0.721(5) 1 d PD A 1
C6A C 0.9128(5) 0.1152(5) 0.0436(2) 0.0356(16) Uani 0.721(5) 1 d PD A 1
H6AA H 0.8916 0.0434 0.0492 0.043 Uiso 0.721(5) 1 calc PR A 1
C7A C 0.9315(5) 0.1525(5) -0.0148(3) 0.0462(19) Uani 0.721(5) 1 d PD A 1
H7AA H 0.9232 0.1066 -0.0489 0.055 Uiso 0.721(5) 1 calc PR A 1
C8A C 0.9627(5) 0.2576(5) -0.0229(3) 0.051(2) Uani 0.721(5) 1 d PD A 1
H8AA H 0.9754 0.2830 -0.0629 0.061 Uiso 0.721(5) 1 calc PR A 1
C9A C 0.9755(8) 0.3261(13) 0.0261(6) 0.056(3) Uani 0.721(5) 1 d PD A 1
H9AA H 0.9968 0.3979 0.0204 0.067 Uiso 0.721(5) 1 calc PR A 1
C10A C 0.9560(7) 0.2860(6) 0.0837(8) 0.035(2) Uani 0.721(5) 1 d PD A 1
H10A H 0.9644 0.3321 0.1177 0.043 Uiso 0.721(5) 1 calc PR A 1
C5B C 0.9006(14) 0.2084(12) 0.0993(4) 0.0313(19) Uani 0.279(5) 1 d PD A 2
C6B C 0.8314(12) 0.1714(12) 0.0571(6) 0.0356(16) Uani 0.279(5) 1 d PD A 2
H6BA H 0.7879 0.1143 0.0673 0.043 Uiso 0.279(5) 1 calc PR A 2
C7B C 0.8265(13) 0.2188(12) -0.0001(6) 0.0462(19) Uani 0.279(5) 1 d PD A 2
H7BA H 0.7798 0.1949 -0.0295 0.055 Uiso 0.279(5) 1 calc PR A 2
C8B C 0.8915(14) 0.3022(13) -0.0130(8) 0.051(2) Uani 0.279(5) 1 d PD A 2
H8BA H 0.8915 0.3376 -0.0512 0.061 Uiso 0.279(5) 1 calc PR A 2
C9B C 0.957(3) 0.330(3) 0.0334(19) 0.056(3) Uani 0.279(5) 1 d PD A 2
H9BA H 1.0004 0.3874 0.0233 0.067 Uiso 0.279(5) 1 calc PR A 2
C10B C 0.9693(18) 0.2907(15) 0.092(2) 0.035(2) Uani 0.279(5) 1 d PD A 2
H10B H 1.0160 0.3150 0.1213 0.043 Uiso 0.279(5) 1 calc PR A 2
C11A C 0.8880(5) -0.0077(3) 0.1679(3) 0.0232(11) Uani 0.702(8) 1 d PD A 1
C12A C 0.9655(5) -0.0779(4) 0.1814(3) 0.039(2) Uani 0.702(8) 1 d PD A 1
H12A H 1.0283 -0.0492 0.1927 0.046 Uiso 0.702(8) 1 calc PR A 1
C13A C 0.9544(5) -0.1884(5) 0.1790(4) 0.048(2) Uani 0.702(8) 1 d PD A 1
H13A H 1.0090 -0.2337 0.1885 0.057 Uiso 0.702(8) 1 calc PR A 1
C14A C 0.8633(6) -0.2324(9) 0.1627(4) 0.0326(19) Uani 0.702(8) 1 d PD A 1
H14A H 0.8557 -0.3079 0.1611 0.039 Uiso 0.702(8) 1 calc PR A 1
C15A C 0.7836(9) -0.1668(6) 0.1487(3) 0.030(2) Uani 0.702(8) 1 d PD A 1
H15A H 0.7210 -0.1959 0.1374 0.036 Uiso 0.702(8) 1 calc PR A 1
C16A C 0.7986(5) -0.0566(6) 0.1517(3) 0.031(2) Uani 0.702(8) 1 d PD A 1
H16A H 0.7439 -0.0115 0.1420 0.037 Uiso 0.702(8) 1 calc PR A 1
C11B C 0.8758(11) -0.0051(5) 0.1621(8) 0.0232(11) Uani 0.298(8) 1 d PD A 2
C12B C 0.9645(11) -0.0503(10) 0.1427(8) 0.039(2) Uani 0.298(8) 1 d PD A 2
H12B H 1.0230 -0.0103 0.1341 0.046 Uiso 0.298(8) 1 calc PR A 2
C13B C 0.9582(13) -0.1609(10) 0.1372(9) 0.048(2) Uani 0.298(8) 1 d PD A 2
H13B H 1.0159 -0.1983 0.1241 0.057 Uiso 0.298(8) 1 calc PR A 2
C14B C 0.8733(16) -0.220(3) 0.1496(10) 0.0326(19) Uani 0.298(8) 1 d PD A 2
H14B H 0.8718 -0.2960 0.1453 0.039 Uiso 0.298(8) 1 calc PR A 2
C15B C 0.791(3) -0.1625(17) 0.1686(10) 0.030(2) Uani 0.298(8) 1 d PD A 2
H15B H 0.7323 -0.2023 0.1773 0.036 Uiso 0.298(8) 1 calc PR A 2
C16B C 0.7853(12) -0.0522(16) 0.1763(8) 0.031(2) Uani 0.298(8) 1 d PD A 2
H16B H 0.7277 -0.0145 0.1893 0.037 Uiso 0.298(8) 1 calc PR A 2
O17 O 0.6632(4) 0.5681(5) 0.1134(2) 0.0756(16) Uani 1 1 d . . .
H17 H 0.7126 0.5478 0.1338 0.113 Uiso 1 1 calc R . .
C17 C 0.6942(6) 0.6022(6) 0.0578(4) 0.082(2) Uani 1 1 d D . .
H17A H 0.7059 0.6803 0.0600 0.098 Uiso 1 1 calc R . .
H17B H 0.6397 0.5902 0.0283 0.098 Uiso 1 1 calc R . .
C18 C 0.7855(6) 0.5506(8) 0.0340(4) 0.107(3) Uani 1 1 d D . .
H18A H 0.8396 0.5594 0.0635 0.161 Uiso 1 1 calc R . .
H18B H 0.8042 0.5840 -0.0046 0.161 Uiso 1 1 calc R . .
H18C H 0.7729 0.4742 0.0275 0.161 Uiso 1 1 calc R . .

loop_
_atom_site_aniso_label
_atom_site_aniso_U_11
_atom_site_aniso_U_22
_atom_site_aniso_U_33
_atom_site_aniso_U_23
_atom_site_aniso_U_13
_atom_site_aniso_U_12
Hg1 0.02650(14) 0.01542(11) 0.03508(15) 0.000 -0.00187(9) 0.000
Cl1 0.0314(7) 0.0329(6) 0.0375(7) -0.0088(5) 0.0020(5) -0.0010(5)
O1 0.0243(18) 0.0201(14) 0.039(2) 0.0008(13) -0.0053(15) -0.0036(13)
O2 0.046(2) 0.0221(16) 0.067(3) 0.0049(17) -0.0126(19) 0.0028(16)
C1 0.029(3) 0.021(2) 0.039(3) 0.0002(19) -0.005(2) -0.0006(19)
C2 0.029(3) 0.025(2) 0.071(4) 0.001(2) -0.020(3) 0.003(2)
C3 0.026(3) 0.022(2) 0.060(4) 0.000(2) -0.009(2) -0.009(2)
P4 0.0263(7) 0.0225(5) 0.0246(6) 0.0037(4) -0.0056(5) -0.0079(5)
C4 0.025(2) 0.0218(19) 0.020(2) -0.0034(16) -0.0030(18) -0.0018(18)
C5A 0.045(5) 0.023(4) 0.026(3) 0.006(3) -0.008(3) 0.001(3)
C6A 0.045(4) 0.035(3) 0.027(3) 0.002(3) -0.012(3) -0.012(3)
C7A 0.063(5) 0.052(4) 0.024(4) 0.000(3) -0.008(3) -0.011(4)
C8A 0.069(6) 0.060(5) 0.024(4) 0.017(3) 0.000(4) 0.007(4)
C9A 0.078(7) 0.044(4) 0.047(5) 0.022(3) 0.021(5) -0.007(5)
C10A 0.048(4) 0.028(3) 0.030(6) 0.003(3) -0.002(4) -0.002(3)
C5B 0.045(5) 0.023(4) 0.026(3) 0.006(3) -0.008(3) 0.001(3)
C6B 0.045(4) 0.035(3) 0.027(3) 0.002(3) -0.012(3) -0.012(3)
C7B 0.063(5) 0.052(4) 0.024(4) 0.000(3) -0.008(3) -0.011(4)
C8B 0.069(6) 0.060(5) 0.024(4) 0.017(3) 0.000(4) 0.007(4)
C9B 0.078(7) 0.044(4) 0.047(5) 0.022(3) 0.021(5) -0.007(5)
C10B 0.048(4) 0.028(3) 0.030(6) 0.003(3) -0.002(4) -0.002(3)
C11A 0.025(3) 0.022(2) 0.023(3) -0.0025(18) -0.001(2) -0.004(2)
C12A 0.018(3) 0.021(3) 0.077(7) -0.001(3) -0.007(4) 0.000(3)
C13A 0.022(3) 0.026(4) 0.095(8) -0.001(4) -0.005(5) 0.008(3)
C14A 0.031(4) 0.021(4) 0.046(5) -0.004(4) 0.009(3) -0.004(2)
C15A 0.029(4) 0.024(2) 0.037(6) -0.011(4) 0.000(5) -0.005(2)
C16A 0.024(4) 0.021(2) 0.048(6) -0.010(4) 0.009(4) 0.003(2)
C11B 0.025(3) 0.022(2) 0.023(3) -0.0025(18) -0.001(2) -0.004(2)
C12B 0.018(3) 0.021(3) 0.077(7) -0.001(3) -0.007(4) 0.000(3)
C13B 0.022(3) 0.026(4) 0.095(8) -0.001(4) -0.005(5) 0.008(3)
C14B 0.031(4) 0.021(4) 0.046(5) -0.004(4) 0.009(3) -0.004(2)
C15B 0.029(4) 0.024(2) 0.037(6) -0.011(4) 0.000(5) -0.005(2)
C16B 0.024(4) 0.021(2) 0.048(6) -0.010(4) 0.009(4) 0.003(2)
O17 0.053(3) 0.128(5) 0.046(3) 0.018(3) 0.012(2) 0.036(3)
C17 0.081(6) 0.064(5) 0.100(7) -0.012(5) 0.005(5) -0.007(4)
C18 0.075(6) 0.157(10) 0.089(7) -0.001(7) -0.018(5) -0.036(7)

loop_
_atom_type_symbol
_atom_type_description
_atom_type_scat_dispersion_real
_atom_type_scat_dispersion_imag
_atom_type_scat_source
C C 0.0033 0.0016 'International Tables Vol C Tables 4.2.6.8 and 6.1.1.4'
H H 0.0000 0.0000 'International Tables Vol C Tables 4.2.6.8 and 6.1.1.4'
O O 0.0106 0.0060 'International Tables Vol C Tables 4.2.6.8 and 6.1.1.4'
P P 0.1023 0.0942 'International Tables Vol C Tables 4.2.6.8 and 6.1.1.4'
Cl Cl 0.1484 0.1585 'International Tables Vol C Tables 4.2.6.8 and 6.1.1.4'
Hg Hg -2.3894 9.2266 'International Tables Vol C Tables 4.2.6.8 and 6.1.1.4'

loop_
_geom_angle_atom_site_label_1
_geom_angle_atom_site_label_2
_geom_angle_atom_site_label_3
_geom_angle
_geom_angle_site_symmetry_1
_geom_angle_site_symmetry_3
O1 Hg1 O1 77.50(15) . 2_755
O1 Hg1 Cl1 99.44(9) . 2_755
O1 Hg1 Cl1 102.23(9) 2_755 2_755
O1 Hg1 Cl1 102.23(9) . .
O1 Hg1 Cl1 99.44(9) 2_755 .
Cl1 Hg1 Cl1 152.12(6) 2_755 .
C1 O1 Hg1 111.2(3) . .
O2 C1 O1 125.3(4) . .
O2 C1 C2 120.4(4) . .
O1 C1 C2 114.3(4) . .
C1 C2 C3 115.4(4) . .
C1 C2 H2A 108.4 . .
C3 C2 H2A 108.4 . .
C1 C2 H2B 108.4 . .
C3 C2 H2B 108.4 . .
H2A C2 H2B 107.5 . .
C2 C3 P4 118.1(4) . .
C2 C3 H3A 107.8 . .
P4 C3 H3A 107.8 . .
C2 C3 H3B 107.8 . .
P4 C3 H3B 107.8 . .
H3A C3 H3B 107.1 . .
C4 P4 C11B 112.4(5) . .
C4 P4 C5B 111.0(6) . .
C11B P4 C5B 113.1(7) . .
C4 P4 C5A 106.3(3) . .
C11B P4 C5A 103.4(6) . .
C5B P4 C5A 15.3(7) . .
C4 P4 C11A 105.7(3) . .
C11B P4 C11A 6.6(7) . .
C5B P4 C11A 117.4(6) . .
C5A P4 C11A 106.5(3) . .
C4 P4 C3 115.7(2) . .
C11B P4 C3 104.6(5) . .
C5B P4 C3 99.4(7) . .
C5A P4 C3 113.9(3) . .
C11A P4 C3 108.0(3) . .
C4 C4 P4 113.8(4) 2_755 .
C4 C4 H4A 108.8 2_755 .
P4 C4 H4A 108.8 . .
C4 C4 H4B 108.8 2_755 .
P4 C4 H4B 108.8 . .
H4A C4 H4B 107.7 . .
C10A C5A C6A 117.3(8) . .
C10A C5A P4 120.0(8) . .
C6A C5A P4 122.6(4) . .
C7A C6A C5A 121.1(6) . .
C7A C6A H6AA 119.4 . .
C5A C6A H6AA 119.4 . .
C6A C7A C8A 119.4(6) . .
C6A C7A H7AA 120.3 . .
C8A C7A H7AA 120.3 . .
C9A C8A C7A 121.4(10) . .
C9A C8A H8AA 119.3 . .
C7A C8A H8AA 119.3 . .
C8A C9A C10A 117.5(15) . .
C8A C9A H9AA 121.2 . .
C10A C9A H9AA 121.2 . .
C9A C10A C5A 123.2(15) . .
C9A C10A H10A 118.4 . .
C5A C10A H10A 118.4 . .
C10B C5B C6B 128(2) . .
C10B C5B P4 119(2) . .
C6B C5B P4 113.8(9) . .
C7B C6B C5B 119.5(13) . .
C7B C6B H6BA 120.3 . .
C5B C6B H6BA 120.3 . .
C8B C7B C6B 118.3(16) . .
C8B C7B H7BA 120.8 . .
C6B C7B H7BA 120.8 . .
C9B C8B C7B 116(3) . .
C9B C8B H8BA 122.1 . .
C7B C8B H8BA 122.0 . .
C8B C9B C10B 132(5) . .
C8B C9B H9BA 114.1 . .
C10B C9B H9BA 114.1 . .
C9B C10B C5B 107(4) . .
C9B C10B H10B 126.6 . .
C5B C10B H10B 126.6 . .
C12A C11A C16A 115.0(5) . .
C12A C11A P4 124.3(4) . .
C16A C11A P4 120.7(5) . .
C13A C12A C11A 122.5(6) . .
C13A C12A H12A 118.7 . .
C11A C12A H12A 118.7 . .
C12A C13A C14A 119.8(8) . .
C12A C13A H13A 120.1 . .
C14A C13A H13A 120.1 . .
C15A C14A C13A 120.4(11) . .
C15A C14A H14A 119.8 . .
C13A C14A H14A 119.8 . .
C14A C15A C16A 117.6(11) . .
C14A C15A H15A 121.2 . .
C16A C15A H15A 121.2 . .
C15A C16A C11A 124.7(8) . .
C15A C16A H16A 117.6 . .
C11A C16A H16A 117.6 . .
C16B C11B C12B 130.6(11) . .
C16B C11B P4 122.5(12) . .
C12B C11B P4 106.8(8) . .
C11B C12B C13B 112.3(13) . .
C11B C12B H12B 123.8 . .
C13B C12B H12B 123.8 . .
C12B C13B C14B 124(2) . .
C12B C13B H13B 117.8 . .
C14B C13B H13B 117.8 . .
C15B C14B C13B 116(3) . .
C15B C14B H14B 122.1 . .
C13B C14B H14B 122.1 . .
C14B C15B C16B 127(3) . .
C14B C15B H15B 116.7 . .
C16B C15B H15B 116.7 . .
C11B C16B C15B 110(2) . .
C11B C16B H16B 124.9 . .
C15B C16B H16B 124.9 . .
C17 O17 H17 109.5 . .
O17 C17 C18 115.7(8) . .
O17 C17 H17A 108.3 . .
C18 C17 H17A 108.3 . .
O17 C17 H17B 108.3 . .
C18 C17 H17B 108.3 . .
H17A C17 H17B 107.4 . .
C17 C18 H18A 109.5 . .
C17 C18 H18B 109.5 . .
H18A C18 H18B 109.5 . .
C17 C18 H18C 109.5 . .
H18A C18 H18C 109.5 . .
H18B C18 H18C 109.5 . .

loop_
_geom_bond_atom_site_label_1
_geom_bond_atom_site_label_2
_geom_bond_distance
_geom_bond_site_symmetry_2
Hg1 O1 2.364(3) .
Hg1 O1 2.364(3) 2_755
Hg1 Cl1 2.3814(13) 2_755
Hg1 Cl1 2.3814(13) .
O1 C1 1.257(6) .
O2 C1 1.244(5) .
C1 C2 1.520(7) .
C2 C3 1.522(6) .
C2 H2A 0.9900 .
C2 H2B 0.9900 .
C3 P4 1.820(6) .
C3 H3A 0.9900 .
C3 H3B 0.9900 .
P4 C4 1.811(4) .
P4 C11B 1.811(6) .
P4 C5B 1.812(6) .
P4 C5A 1.812(5) .
P4 C11A 1.814(4) .
C4 C4 1.548(8) 2_755
C4 H4A 0.9900 .
C4 H4B 0.9900 .
C5A C10A 1.393(5) .
C5A C6A 1.394(5) .
C6A C7A 1.389(5) .
C6A H6AA 0.9500 .
C7A C8A 1.389(5) .
C7A H7AA 0.9500 .
C8A C9A 1.386(5) .
C8A H8AA 0.9500 .
C9A C10A 1.388(5) .
C9A H9AA 0.9500 .
C10A H10A 0.9500 .
C5B C10B 1.391(5) .
C5B C6B 1.392(5) .
C6B C7B 1.391(5) .
C6B H6BA 0.9500 .
C7B C8B 1.389(5) .
C7B H7BA 0.9500 .
C8B C9B 1.389(5) .
C8B H8BA 0.9500 .
C9B C10B 1.389(5) .
C9B H9BA 0.9500 .
C10B H10B 0.9500 .
C11A C12A 1.394(5) .
C11A C16A 1.394(4) .
C12A C13A 1.389(5) .
C12A H12A 0.9500 .
C13A C14A 1.389(5) .
C13A H13A 0.9500 .
C14A C15A 1.383(5) .
C14A H14A 0.9500 .
C15A C16A 1.394(4) .
C15A H15A 0.9500 .
C16A H16A 0.9500 .
C11B C16B 1.387(5) .
C11B C12B 1.387(5) .
C12B C13B 1.389(5) .
C12B H12B 0.9500 .
C13B C14B 1.389(5) .
C13B H13B 0.9500 .
C14B C15B 1.388(5) .
C14B H14B 0.9500 .
C15B C16B 1.391(5) .
C15B H15B 0.9500 .
C16B H16B 0.9500 .
O17 C17 1.358(9) .
O17 H17 0.8400 .
C17 C18 1.481(5) .
C17 H17A 0.9900 .
C17 H17B 0.9900 .
C18 H18A 0.9800 .
C18 H18B 0.9800 .
C18 H18C 0.9800 .

loop_
_geom_torsion_atom_site_label_1
_geom_torsion_atom_site_label_2
_geom_torsion_atom_site_label_3
_geom_torsion_atom_site_label_4
_geom_torsion
_geom_torsion_site_symmetry_1
_geom_torsion_site_symmetry_4
O1 Hg1 O1 C1 -171.7(4) 2_755 .
Cl1 Hg1 O1 C1 -71.2(3) 2_755 .
Cl1 Hg1 O1 C1 91.2(3) . .
Hg1 O1 C1 O2 -6.1(7) . .
Hg1 O1 C1 C2 173.5(4) . .
O2 C1 C2 C3 -171.7(5) . .
O1 C1 C2 C3 8.7(8) . .
C1 C2 C3 P4 -66.8(6) . .
C2 C3 P4 C4 90.7(4) . .
C2 C3 P4 C11B -145.1(7) . .
C2 C3 P4 C5B -28.2(6) . .
C2 C3 P4 C5A -32.9(5) . .
C2 C3 P4 C11A -151.1(4) . .
C11B P4 C4 C4 -85.0(6) . 2_755
C5B P4 C4 C4 147.2(6) . 2_755
C5A P4 C4 C4 162.5(2) . 2_755
C11A P4 C4 C4 -84.5(3) . 2_755
C3 P4 C4 C4 34.9(2) . 2_755
C4 P4 C5A C10A -54.9(5) . .
C11B P4 C5A C10A -173.4(6) . .
C5B P4 C5A C10A 56(2) . .
C11A P4 C5A C10A -167.3(4) . .
C3 P4 C5A C10A 73.7(5) . .
C4 P4 C5A C6A 126.8(4) . .
C11B P4 C5A C6A 8.3(7) . .
C5B P4 C5A C6A -123(3) . .
C11A P4 C5A C6A 14.3(5) . .
C3 P4 C5A C6A -104.6(4) . .
C10A C5A C6A C7A 0.0(3) . .
P4 C5A C6A C7A 178.4(5) . .
C5A C6A C7A C8A 0.0(3) . .
C6A C7A C8A C9A 0.0(6) . .
C7A C8A C9A C10A -0.1(8) . .
C8A C9A C10A C5A 0.1(8) . .
C6A C5A C10A C9A -0.1(6) . .
P4 C5A C10A C9A -178.5(5) . .
C4 P4 C5B C10B -14.4(10) . .
C11B P4 C5B C10B -141.8(10) . .
C5A P4 C5B C10B -89(2) . .
C11A P4 C5B C10B -136.2(9) . .
C3 P4 C5B C10B 107.9(9) . .
C4 P4 C5B C6B 165.0(9) . .
C11B P4 C5B C6B 37.7(13) . .
C5A P4 C5B C6B 91(2) . .
C11A P4 C5B C6B 43.3(13) . .
C3 P4 C5B C6B -72.7(10) . .
C10B C5B C6B C7B 0.1(3) . .
P4 C5B C6B C7B -179.3(12) . .
C5B C6B C7B C8B 0.0(3) . .
C6B C7B C8B C9B 0.1(6) . .
C7B C8B C9B C10B -0.2(10) . .
C8B C9B C10B C5B 0.3(9) . .
C6B C5B C10B C9B -0.2(6) . .
P4 C5B C10B C9B 179.2(13) . .
C4 P4 C11A C12A -16.8(5) . .
C11B P4 C11A C12A 159(6) . .
C5B P4 C11A C12A 107.7(8) . .
C5A P4 C11A C12A 96.0(5) . .
C3 P4 C11A C12A -141.2(4) . .
C4 P4 C11A C16A 162.7(5) . .
C11B P4 C11A C16A -21(5) . .
C5B P4 C11A C16A -72.8(8) . .
C5A P4 C11A C16A -84.4(5) . .
C3 P4 C11A C16A 38.3(6) . .
C16A C11A C12A C13A -0.1(3) . .
P4 C11A C12A C13A 179.4(6) . .
C11A C12A C13A C14A -0.1(3) . .
C12A C13A C14A C15A 0.2(6) . .
C13A C14A C15A C16A -0.1(7) . .
C14A C15A C16A C11A 0.0(7) . .
C12A C11A C16A C15A 0.1(6) . .
P4 C11A C16A C15A -179.4(6) . .
C4 P4 C11B C16B 127.7(9) . .
C5B P4 C11B C16B -105.6(12) . .
C5A P4 C11B C16B -118.1(10) . .
C11A P4 C11B C16B 123(6) . .
C3 P4 C11B C16B 1.4(11) . .
C4 P4 C11B C12B -49.6(9) . .
C5B P4 C11B C12B 77.1(11) . .
C5A P4 C11B C12B 64.6(9) . .
C11A P4 C11B C12B -54(6) . .
C3 P4 C11B C12B -175.8(7) . .
C16B C11B C12B C13B 0.0(3) . .
P4 C11B C12B C13B 176.9(12) . .
C11B C12B C13B C14B 0.0(3) . .
C12B C13B C14B C15B -0.1(6) . .
C13B C14B C15B C16B 0.1(8) . .
C12B C11B C16B C15B 0.1(6) . .
P4 C11B C16B C15B -176.4(14) . .
C14B C15B C16B C11B -0.1(8) . .
